data_4306295
loop_
_publ_author_name
'J. Jacob Morris'
'Bruce C. Noll'
'Kenneth W. Henderson'

_publ_contact_author_address
;University of Notre Dame
Department of Chemistry
Notre Dame, IN 46556-5670
;
_publ_contact_author_email khenders@nd.edu
_publ_contact_author_fax 574.631.6652
_publ_contact_author_name 'Kenneth W. Henderson'
_publ_contact_author_phone 574.631.8025
_publ_section_title
;
High-Connectivity Networks and Hybrid Inorganic Rod Materials Built from
Potassium and Rubidium p-Halide-Substituted Aryloxides
;
_journal_name_full 'Inorganic Chemistry'
_journal_page_first 9583
_journal_page_last 9591
_journal_paper_doi 10.1021/ic801140u
_journal_volume 47
_journal_year 2008
_chemical_compound_source synthesized
_chemical_formula_moiety 'C26 H28 F3 K3 O7'
_chemical_formula_sum 'C26 H28 F3 K3 O7'
_chemical_formula_weight 626.78
_chemical_name_common
;
Potassium 4-F-phenoxide dioxane
;
_chemical_name_systematic
; 
 ? 
;
_space_group_IT_number 14
_symmetry_cell_setting monoclinic
_symmetry_Int_Tables_number 14
_symmetry_space_group_name_Hall '-P 2ybc'
_symmetry_space_group_name_H-M 'P 1 21/c 1'
_atom_sites_solution_hydrogens geom
_atom_sites_solution_primary direct
_atom_sites_solution_secondary difmap
_audit_creation_method SHELXL-97
_cell_angle_alpha 90.00
_cell_angle_beta 105.400(2)
_cell_angle_gamma 90.00
_cell_formula_units_Z 4
_cell_length_a 13.1101(5)
_cell_length_b 19.5138(7)
_cell_length_c 11.7626(5)
_cell_measurement_reflns_used 9665
_cell_measurement_temperature 100(2)
_cell_measurement_theta_max 33.176
_cell_measurement_theta_min 2.317
_cell_volume 2901.2(2)
_computing_cell_refinement 'APEX2/SAINT (Bruker, 2004)'
_computing_data_collection 'APEX2 (Bruker, 2004)'
_computing_data_reduction 'SAINT/XPREP (Bruker, 2004; Sheldrick, 2003)'
_computing_molecular_graphics 'XP (Sheldrick, 1998)'
_computing_publication_material 'XCIF (Sheldrick, 2001)'
_computing_structure_refinement 'SHELXL-97 (Sheldrick, 1997)'
_computing_structure_solution 'SHELXS-97 (Sheldrick, 1990)'
_diffrn_ambient_temperature 100(2)
_diffrn_detector_area_resol_mean 8.33
_diffrn_measured_fraction_theta_full 1.000
_diffrn_measured_fraction_theta_max 1.000
_diffrn_measurement_device_type 'Bruker SMART APEX CCD area detector'
_diffrn_measurement_method '\f and \w scans'
_diffrn_radiation_monochromator graphite
_diffrn_radiation_probe x-ray
_diffrn_radiation_type MoK\a
_diffrn_radiation_wavelength 0.71073
_diffrn_reflns_av_R_equivalents 0.0399
_diffrn_reflns_av_sigmaI/netI 0.0189
_diffrn_reflns_limit_h_max 19
_diffrn_reflns_limit_h_min -19
_diffrn_reflns_limit_k_max 25
_diffrn_reflns_limit_k_min -29
_diffrn_reflns_limit_l_max 17
_diffrn_reflns_limit_l_min -17
_diffrn_reflns_number 171979
_diffrn_reflns_theta_full 32.03
_diffrn_reflns_theta_max 32.03
_diffrn_reflns_theta_min 1.92
_diffrn_source 'fine-focus sealed tube'
_diffrn_source_type 'Siemens KFFMO2K-90'
_exptl_absorpt_coefficient_mu 0.531
_exptl_absorpt_correction_T_max 0.91
_exptl_absorpt_correction_T_min 0.87
_exptl_absorpt_correction_type multi-scan
_exptl_absorpt_process_details 'Blessing, R. H. (1995) Acta Cryst. A51, 33-38.'
_exptl_crystal_colour 'clear colourless'
_exptl_crystal_density_diffrn 1.435
_exptl_crystal_density_method 'not measured'
_exptl_crystal_description parallelepiped
_exptl_crystal_F_000 1296
_exptl_crystal_size_max 0.28
_exptl_crystal_size_mid 0.27
_exptl_crystal_size_min 0.18
_refine_diff_density_max 0.500
_refine_diff_density_min -0.417
_refine_diff_density_rms 0.052
_refine_ls_extinction_method none
_refine_ls_goodness_of_fit_ref 1.017
_refine_ls_hydrogen_treatment constr
_refine_ls_matrix_type full
_refine_ls_number_parameters 352
_refine_ls_number_reflns 10110
_refine_ls_number_restraints 0
_refine_ls_restrained_S_all 1.017
_refine_ls_R_factor_all 0.0398
_refine_ls_R_factor_gt 0.0292
_refine_ls_shift/su_max 0.002
_refine_ls_shift/su_mean 0.000
_refine_ls_structure_factor_coef Fsqd
_refine_ls_weighting_details 'calc w=1/[\s^2^(Fo^2^)+(0.0368P)^2^+1.0111P] where P=(Fo^2^+2Fc^2^)/3'
_refine_ls_weighting_scheme calc
_refine_ls_wR_factor_gt 0.0721
_refine_ls_wR_factor_ref 0.0775
_reflns_number_gt 8418
_reflns_number_total 10110
_reflns_threshold_expression >2sigma(I)
_cod_data_source_file ic801140u_si_001_1.cif
_cod_data_source_block jjm100
_cod_original_sg_symbol_H-M 'P 21/c'
_cod_database_code 4306295

loop_
_symmetry_equiv_pos_as_xyz
'x, y, z'
'-x, y+1/2, -z+1/2'
'-x, -y, -z'
'x, -y-1/2, z-1/2'

loop_
_atom_site_label
_atom_site_type_symbol
_atom_site_fract_x
_atom_site_fract_y
_atom_site_fract_z
_atom_site_U_iso_or_equiv
_atom_site_adp_type
_atom_site_occupancy
_atom_site_symmetry_multiplicity
_atom_site_calc_flag
_atom_site_refinement_flags
_atom_site_disorder_assembly
_atom_site_disorder_group
K1 K 0.176293(16) 0.545269(11) -0.158043(17) 0.01612(5) Uani 1 1 d . . .
K2 K 0.008952(16) 0.591317(11) 0.056373(18) 0.01621(5) Uani 1 1 d . . .
K3 K 0.252968(16) 0.456262(11) 0.136855(18) 0.01791(5) Uani 1 1 d . . .
F1 F 0.50165(9) 0.72829(6) 0.39803(11) 0.0767(4) Uani 1 1 d . . .
F2 F 0.20541(6) 0.51384(5) 0.62584(6) 0.03910(19) Uani 1 1 d . . .
F3 F 0.28897(6) 0.17950(3) -0.28746(6) 0.02782(15) Uani 1 1 d . . .
O1 O 0.21203(6) 0.58375(4) 0.06420(7) 0.02018(14) Uani 1 1 d . . .
O2 O 0.04021(6) 0.45787(4) 0.15667(6) 0.01735(13) Uani 1 1 d . . .
O3 O 0.19204(6) 0.41599(4) -0.08674(7) 0.02118(15) Uani 1 1 d . . .
O4 O 0.38584(7) 0.54597(5) -0.15040(9) 0.03223(19) Uani 1 1 d . . .
O5 O 0.13397(7) 0.66283(5) -0.28368(9) 0.0339(2) Uani 1 1 d . . .
O6 O 0.03554(7) 0.72866(4) 0.07055(8) 0.02824(18) Uani 1 1 d . . .
O7 O 0.45912(6) 0.45130(5) 0.27623(8) 0.02928(18) Uani 1 1 d . . .
C1 C 0.28136(8) 0.61776(5) 0.14452(9) 0.01789(18) Uani 1 1 d . . .
C2 C 0.28087(10) 0.61695(6) 0.26400(10) 0.0270(2) Uani 1 1 d . . .
H2 H 0.2291 0.5906 0.2875 0.032 Uiso 1 1 calc R . .
C3 C 0.35474(12) 0.65403(8) 0.34851(12) 0.0411(3) Uani 1 1 d . . .
H3 H 0.3530 0.6533 0.4287 0.049 Uiso 1 1 calc R . .
C4 C 0.42985(11) 0.69146(8) 0.31467(15) 0.0450(4) Uani 1 1 d . . .
C5 C 0.43529(10) 0.69352(7) 0.20089(15) 0.0398(3) Uani 1 1 d . . .
H5 H 0.4887 0.7195 0.1797 0.048 Uiso 1 1 calc R . .
C6 C 0.36163(9) 0.65711(6) 0.11656(11) 0.0266(2) Uani 1 1 d . . .
H6 H 0.3652 0.6587 0.0370 0.032 Uiso 1 1 calc R . .
C7 C 0.07743(7) 0.47010(5) 0.26964(8) 0.01498(16) Uani 1 1 d . . .
C8 C 0.04285(8) 0.52640(5) 0.32506(9) 0.01836(18) Uani 1 1 d . . .
H8 H -0.0111 0.5553 0.2796 0.022 Uiso 1 1 calc R . .
C9 C 0.08501(9) 0.54092(6) 0.44372(9) 0.0224(2) Uani 1 1 d . . .
H9 H 0.0604 0.5791 0.4791 0.027 Uiso 1 1 calc R . .
C10 C 0.16284(9) 0.49922(7) 0.50887(9) 0.0246(2) Uani 1 1 d . . .
C11 C 0.19826(9) 0.44258(6) 0.46189(9) 0.0246(2) Uani 1 1 d . . .
H11 H 0.2514 0.4140 0.5094 0.029 Uiso 1 1 calc R . .
C12 C 0.15501(8) 0.42791(6) 0.34355(9) 0.01905(18) Uani 1 1 d . . .
H12 H 0.1783 0.3882 0.3110 0.023 Uiso 1 1 calc R . .
C13 C 0.21895(8) 0.36101(5) -0.13554(8) 0.01653(17) Uani 1 1 d . . .
C14 C 0.28179(8) 0.30888(5) -0.06858(9) 0.01827(18) Uani 1 1 d . . .
H14 H 0.3091 0.3153 0.0140 0.022 Uiso 1 1 calc R . .
C15 C 0.30524(8) 0.24868(5) -0.11877(9) 0.01932(18) Uani 1 1 d . . .
H15 H 0.3469 0.2141 -0.0714 0.023 Uiso 1 1 calc R . .
C16 C 0.26728(8) 0.24007(5) -0.23789(9) 0.01894(18) Uani 1 1 d . . .
C17 C 0.20978(10) 0.28947(7) -0.30925(9) 0.0294(3) Uani 1 1 d . . .
H17 H 0.1861 0.2828 -0.3921 0.035 Uiso 1 1 calc R . .
C18 C 0.18672(10) 0.34964(6) -0.25816(9) 0.0282(2) Uani 1 1 d . . .
H18 H 0.1478 0.3844 -0.3077 0.034 Uiso 1 1 calc R . .
C19 C 0.44270(10) 0.48559(7) -0.16552(13) 0.0332(3) Uani 1 1 d . . .
H19A H 0.3970 0.4449 -0.1680 0.040 Uiso 1 1 calc R . .
H19B H 0.5055 0.4804 -0.0974 0.040 Uiso 1 1 calc R . .
C20 C 0.44627(10) 0.60582(7) -0.15530(12) 0.0311(3) Uani 1 1 d . . .
H20A H 0.5095 0.6064 -0.0869 0.037 Uiso 1 1 calc R . .
H20B H 0.4034 0.6469 -0.1505 0.037 Uiso 1 1 calc R . .
C21 C 0.19216(10) 0.70627(8) -0.34175(14) 0.0400(3) Uani 1 1 d . . .
H21A H 0.2492 0.6795 -0.3615 0.048 Uiso 1 1 calc R . .
H21B H 0.2254 0.7437 -0.2878 0.048 Uiso 1 1 calc R . .
C22 C 0.04826(11) 0.69980(7) -0.26075(11) 0.0316(3) Uani 1 1 d . . .
H22A H 0.0757 0.7387 -0.2073 0.038 Uiso 1 1 calc R . .
H22B H 0.0075 0.6695 -0.2215 0.038 Uiso 1 1 calc R . .
C23 C 0.12209(10) 0.76381(6) 0.04814(11) 0.0293(2) Uani 1 1 d . . .
H23A H 0.0956 0.8010 -0.0094 0.035 Uiso 1 1 calc R . .
H23B H 0.1636 0.7318 0.0129 0.035 Uiso 1 1 calc R . .
C24 C -0.02230(10) 0.77389(7) 0.12588(13) 0.0332(3) Uani 1 1 d . . .
H24A H -0.0831 0.7492 0.1417 0.040 Uiso 1 1 calc R . .
H24B H -0.0501 0.8128 0.0727 0.040 Uiso 1 1 calc R . .
C25 C 0.52265(9) 0.51095(7) 0.27701(12) 0.0322(3) Uani 1 1 d . . .
H25A H 0.5855 0.5093 0.3458 0.039 Uiso 1 1 calc R . .
H25B H 0.4814 0.5525 0.2841 0.039 Uiso 1 1 calc R . .
C26 C 0.51968(10) 0.39199(7) 0.26716(12) 0.0328(3) Uani 1 1 d . . .
H26A H 0.4767 0.3504 0.2680 0.039 Uiso 1 1 calc R . .
H26B H 0.5828 0.3898 0.3356 0.039 Uiso 1 1 calc R . .

loop_
_atom_site_aniso_label
_atom_site_aniso_U_11
_atom_site_aniso_U_22
_atom_site_aniso_U_33
_atom_site_aniso_U_23
_atom_site_aniso_U_13
_atom_site_aniso_U_12
K1 0.01705(9) 0.01634(10) 0.01489(9) 0.00220(7) 0.00408(7) 0.00016(7)
K2 0.01859(9) 0.01358(9) 0.01635(9) -0.00170(7) 0.00445(7) -0.00055(7)
K3 0.01681(9) 0.01856(10) 0.01790(9) 0.00148(7) 0.00381(7) 0.00073(7)
F1 0.0585(6) 0.0531(6) 0.0852(8) -0.0302(6) -0.0389(6) -0.0070(5)
F2 0.0343(4) 0.0655(6) 0.0151(3) -0.0126(3) 0.0024(3) -0.0050(4)
F3 0.0419(4) 0.0181(3) 0.0266(3) -0.0051(2) 0.0146(3) 0.0054(3)
O1 0.0198(3) 0.0180(4) 0.0208(3) -0.0044(3) 0.0019(3) -0.0031(3)
O2 0.0190(3) 0.0192(4) 0.0130(3) -0.0013(2) 0.0027(2) -0.0011(3)
O3 0.0283(4) 0.0149(3) 0.0228(3) -0.0017(3) 0.0110(3) 0.0032(3)
O4 0.0217(4) 0.0376(5) 0.0395(5) -0.0028(4) 0.0118(3) -0.0023(3)
O5 0.0258(4) 0.0282(5) 0.0448(5) 0.0213(4) 0.0041(4) 0.0025(3)
O6 0.0262(4) 0.0172(4) 0.0390(5) -0.0113(3) 0.0045(3) -0.0023(3)
O7 0.0187(3) 0.0350(5) 0.0346(4) 0.0026(4) 0.0079(3) 0.0049(3)
C1 0.0162(4) 0.0156(4) 0.0211(4) -0.0027(3) 0.0037(3) -0.0006(3)
C2 0.0299(5) 0.0297(6) 0.0208(5) -0.0030(4) 0.0056(4) -0.0009(4)
C3 0.0489(8) 0.0419(8) 0.0242(6) -0.0110(5) -0.0050(5) 0.0051(6)
C4 0.0322(6) 0.0331(7) 0.0535(9) -0.0177(6) -0.0173(6) -0.0025(5)
C5 0.0208(5) 0.0257(6) 0.0686(10) -0.0074(6) 0.0043(6) -0.0075(4)
C6 0.0225(5) 0.0219(5) 0.0375(6) -0.0020(4) 0.0117(4) -0.0032(4)
C7 0.0156(4) 0.0151(4) 0.0148(4) -0.0002(3) 0.0051(3) -0.0029(3)
C8 0.0205(4) 0.0168(5) 0.0191(4) -0.0003(3) 0.0075(3) 0.0006(3)
C9 0.0272(5) 0.0216(5) 0.0214(5) -0.0067(4) 0.0117(4) -0.0057(4)
C10 0.0226(5) 0.0377(6) 0.0133(4) -0.0056(4) 0.0043(4) -0.0065(4)
C11 0.0209(5) 0.0354(6) 0.0166(4) 0.0036(4) 0.0035(4) 0.0038(4)
C12 0.0208(4) 0.0202(5) 0.0164(4) 0.0010(3) 0.0054(3) 0.0029(4)
C13 0.0185(4) 0.0149(4) 0.0177(4) 0.0001(3) 0.0075(3) 0.0003(3)
C14 0.0203(4) 0.0179(5) 0.0152(4) -0.0008(3) 0.0020(3) 0.0003(3)
C15 0.0224(4) 0.0160(5) 0.0188(4) 0.0023(3) 0.0040(3) 0.0030(3)
C16 0.0237(5) 0.0150(4) 0.0197(4) -0.0027(3) 0.0086(4) 0.0024(3)
C17 0.0411(6) 0.0314(6) 0.0142(4) -0.0017(4) 0.0045(4) 0.0150(5)
C18 0.0407(6) 0.0280(6) 0.0155(4) 0.0035(4) 0.0066(4) 0.0174(5)
C19 0.0268(5) 0.0308(7) 0.0427(7) 0.0003(5) 0.0104(5) -0.0028(5)
C20 0.0250(5) 0.0310(6) 0.0369(6) -0.0032(5) 0.0076(5) 0.0012(4)
C21 0.0230(5) 0.0369(7) 0.0588(9) 0.0265(6) 0.0088(6) 0.0038(5)
C22 0.0434(7) 0.0231(6) 0.0301(6) 0.0016(4) 0.0128(5) -0.0037(5)
C23 0.0359(6) 0.0200(5) 0.0335(6) -0.0057(4) 0.0118(5) 0.0010(4)
C24 0.0241(5) 0.0246(6) 0.0513(8) -0.0145(5) 0.0110(5) -0.0054(4)
C25 0.0225(5) 0.0344(7) 0.0371(6) -0.0074(5) 0.0036(5) 0.0007(5)
C26 0.0247(5) 0.0339(7) 0.0404(7) 0.0085(5) 0.0094(5) 0.0075(5)

loop_
_atom_type_symbol
_atom_type_description
_atom_type_scat_dispersion_real
_atom_type_scat_dispersion_imag
_atom_type_scat_source
C C 0.0033 0.0016 'International Tables Vol C Tables 4.2.6.8 and 6.1.1.4'
H H 0.0000 0.0000 'International Tables Vol C Tables 4.2.6.8 and 6.1.1.4'
O O 0.0106 0.0060 'International Tables Vol C Tables 4.2.6.8 and 6.1.1.4'
F F 0.0171 0.0103 'International Tables Vol C Tables 4.2.6.8 and 6.1.1.4'
K K 0.2009 0.2494 'International Tables Vol C Tables 4.2.6.8 and 6.1.1.4'

loop_
_geom_angle_atom_site_label_1
_geom_angle_atom_site_label_2
_geom_angle_atom_site_label_3
_geom_angle
_geom_angle_site_symmetry_1
_geom_angle_site_symmetry_3
_geom_angle_publ_flag
O1 K1 O3 88.79(2) . . ?
O1 K1 O5 104.86(3) . . ?
O3 K1 O5 165.43(3) . . ?
O1 K1 O4 93.08(3) . . ?
O3 K1 O4 90.07(3) . . ?
O5 K1 O4 94.16(3) . . ?
O1 K1 F2 162.04(2) . 1_554 ?
O3 K1 F2 93.57(3) . 1_554 ?
O5 K1 F2 75.04(3) . 1_554 ?
O4 K1 F2 69.14(3) . 1_554 ?
O1 K1 O2 85.15(2) . 3_565 ?
O3 K1 O2 88.38(2) . 3_565 ?
O5 K1 O2 87.77(2) . 3_565 ?
O4 K1 O2 177.66(3) . 3_565 ?
F2 K1 O2 112.70(2) 1_554 3_565 ?
O1 K1 C7 108.65(2) . 3_565 ?
O3 K1 C7 91.45(3) . 3_565 ?
O5 K1 C7 79.52(3) . 3_565 ?
O4 K1 C7 158.24(3) . 3_565 ?
F2 K1 C7 89.11(2) 1_554 3_565 ?
O2 K1 C7 23.65(2) 3_565 3_565 ?
O1 K1 C8 127.06(2) . 3_565 ?
O3 K1 C8 76.65(3) . 3_565 ?
O5 K1 C8 90.81(3) . 3_565 ?
O4 K1 C8 136.59(3) . 3_565 ?
F2 K1 C8 70.68(2) 1_554 3_565 ?
O2 K1 C8 44.57(2) 3_565 3_565 ?
C7 K1 C8 24.76(2) 3_565 3_565 ?
O1 K1 K2 81.691(17) . 3_565 ?
O3 K1 K2 43.340(17) . 3_565 ?
O5 K1 K2 132.54(2) . 3_565 ?
O4 K1 K2 132.91(2) . 3_565 ?
F2 K1 K2 111.96(2) 1_554 3_565 ?
O2 K1 K2 45.344(15) 3_565 3_565 ?
C7 K1 K2 54.630(17) 3_565 3_565 ?
C8 K1 K2 53.014(18) 3_565 3_565 ?
O2 K2 O1 90.15(2) 3_565 . ?
O2 K2 O6 114.87(3) 3_565 . ?
O1 K2 O6 86.62(2) . . ?
O2 K2 O3 96.03(2) 3_565 3_565 ?
O1 K2 O3 168.99(2) . 3_565 ?
O6 K2 O3 98.94(2) . 3_565 ?
O2 K2 O2 91.91(2) 3_565 . ?
O1 K2 O2 84.35(2) . . ?
O6 K2 O2 151.74(2) . . ?
O3 K2 O2 86.34(2) 3_565 . ?
O2 K2 C13 110.22(2) 3_565 3_565 ?
O1 K2 C13 158.89(2) . 3_565 ?
O6 K2 C13 79.89(3) . 3_565 ?
O3 K2 C13 20.21(2) 3_565 3_565 ?
O2 K2 C13 99.96(2) . 3_565 ?
O2 K2 K3 50.416(16) 3_565 3_565 ?
O1 K2 K3 140.320(18) . 3_565 ?
O6 K2 K3 111.745(19) . 3_565 ?
O3 K2 K3 45.792(16) 3_565 3_565 ?
O2 K2 K3 91.895(15) . 3_565 ?
C13 K2 K3 60.595(17) 3_565 3_565 ?
O2 K2 K2 48.605(17) 3_565 3_565 ?
O1 K2 K2 85.861(17) . 3_565 ?
O6 K2 K2 161.76(2) . 3_565 ?
O3 K2 K2 91.389(17) 3_565 3_565 ?
O2 K2 K2 43.307(14) . 3_565 ?
C13 K2 K2 111.530(18) 3_565 3_565 ?
K3 K2 K2 65.638(7) 3_565 3_565 ?
O2 K2 K1 91.572(17) 3_565 3_565 ?
O1 K2 K1 129.692(18) . 3_565 ?
O6 K2 K1 136.19(2) . 3_565 ?
O3 K2 K1 41.295(16) 3_565 3_565 ?
O2 K2 K1 45.345(15) . 3_565 ?
C13 K2 K1 57.703(17) 3_565 3_565 ?
K3 K2 K1 58.508(6) 3_565 3_565 ?
K2 K2 K1 59.422(6) 3_565 3_565 ?
O1 K3 O3 88.65(2) . . ?
O1 K3 O7 107.92(3) . . ?
O3 K3 O7 124.48(3) . . ?
O1 K3 F3 178.06(2) . 4_566 ?
O3 K3 F3 90.91(2) . 4_566 ?
O7 K3 F3 73.87(2) . 4_566 ?
O1 K3 O2 84.10(2) . . ?
O3 K3 O2 92.33(2) . . ?
O7 K3 O2 140.60(2) . . ?
F3 K3 O2 94.03(2) 4_566 . ?
O1 K3 K2 87.812(17) . 3_565 ?
O3 K3 K2 48.025(17) . 3_565 ?
O7 K3 K2 163.21(2) . 3_565 ?
F3 K3 K2 90.487(17) 4_566 3_565 ?
O2 K3 K2 44.467(14) . 3_565 ?
C10 F2 K1 149.16(7) . 1_556 ?
C16 F3 K3 155.48(6) . 4_565 ?
C1 O1 K3 101.68(6) . . ?
C1 O1 K1 140.17(7) . . ?
K3 O1 K1 91.14(2) . . ?
C1 O1 K2 119.88(6) . . ?
K3 O1 K2 100.39(3) . . ?
K1 O1 K2 93.97(2) . . ?
C7 O2 K2 167.21(6) . 3_565 ?
C7 O2 K2 103.16(6) . . ?
K2 O2 K2 88.09(2) 3_565 . ?
C7 O2 K1 95.83(5) . 3_565 ?
K2 O2 K1 90.30(2) 3_565 3_565 ?
K2 O2 K1 89.31(2) . 3_565 ?
C7 O2 K3 88.63(5) . . ?
K2 O2 K3 85.12(2) 3_565 . ?
K2 O2 K3 90.71(2) . . ?
K1 O2 K3 175.41(3) 3_565 . ?
C13 O3 K1 130.48(6) . . ?
C13 O3 K3 129.17(6) . . ?
K1 O3 K3 90.54(2) . . ?
C13 O3 K2 113.14(6) . 3_565 ?
K1 O3 K2 95.36(2) . 3_565 ?
K3 O3 K2 86.18(2) . 3_565 ?
C20 O4 C19 110.94(9) . . ?
C20 O4 K1 124.81(7) . . ?
C19 O4 K1 123.09(7) . . ?
C22 O5 C21 109.82(10) . . ?
C22 O5 K1 112.64(7) . . ?
C21 O5 K1 134.88(7) . . ?
C23 O6 C24 109.62(9) . . ?
C23 O6 K2 124.63(7) . . ?
C24 O6 K2 124.45(7) . . ?
C26 O7 C25 109.08(9) . . ?
C26 O7 K3 117.43(7) . . ?
C25 O7 K3 116.81(7) . . ?
O1 C1 C2 122.02(10) . . ?
O1 C1 C6 121.84(10) . . ?
C2 C1 C6 116.14(10) . . ?
C3 C2 C1 121.37(12) . . ?
C3 C2 H2 119.3 . . ?
C1 C2 H2 119.3 . . ?
C4 C3 C2 119.20(13) . . ?
C4 C3 H3 120.4 . . ?
C2 C3 H3 120.4 . . ?
C5 C4 C3 122.17(12) . . ?
C5 C4 F1 118.94(16) . . ?
C3 C4 F1 118.90(16) . . ?
C4 C5 C6 118.80(13) . . ?
C4 C5 H5 120.6 . . ?
C6 C5 H5 120.6 . . ?
C5 C6 C1 122.32(12) . . ?
C5 C6 H6 118.8 . . ?
C1 C6 H6 118.8 . . ?
O2 C7 C8 122.09(9) . . ?
O2 C7 C12 122.06(9) . . ?
C8 C7 C12 115.85(9) . . ?
O2 C7 K1 60.52(5) . 3_565 ?
C8 C7 K1 80.72(6) . 3_565 ?
C12 C7 K1 133.38(7) . 3_565 ?
C9 C8 C7 122.17(10) . . ?
C9 C8 K1 136.95(7) . 3_565 ?
C7 C8 K1 74.52(5) . 3_565 ?
C9 C8 H8 118.9 . . ?
C7 C8 H8 118.9 . . ?
K1 C8 H8 61.3 3_565 . ?
C10 C9 C8 118.71(10) . . ?
C10 C9 H9 120.6 . . ?
C8 C9 H9 120.6 . . ?
C9 C10 F2 118.85(10) . . ?
C9 C10 C11 122.37(10) . . ?
F2 C10 C11 118.77(10) . . ?
C10 C11 C12 118.64(10) . . ?
C10 C11 H11 120.7 . . ?
C12 C11 H11 120.7 . . ?
C11 C12 C7 122.19(10) . . ?
C11 C12 H12 118.9 . . ?
C7 C12 H12 118.9 . . ?
O3 C13 C18 122.39(9) . . ?
O3 C13 C14 122.13(9) . . ?
C18 C13 C14 115.48(9) . . ?
O3 C13 K2 46.65(5) . 3_565 ?
C18 C13 K2 105.68(7) . 3_565 ?
C14 C13 K2 117.29(6) . 3_565 ?
C15 C14 C13 122.44(9) . . ?
C15 C14 H14 118.8 . . ?
C13 C14 H14 118.8 . . ?
C16 C15 C14 118.65(9) . . ?
C16 C15 H15 120.7 . . ?
C14 C15 H15 120.7 . . ?
C17 C16 C15 122.30(10) . . ?
C17 C16 F3 119.11(9) . . ?
C15 C16 F3 118.58(9) . . ?
C16 C17 C18 118.61(10) . . ?
C16 C17 H17 120.7 . . ?
C18 C17 H17 120.7 . . ?
C17 C18 C13 122.39(10) . . ?
C17 C18 H18 118.8 . . ?
C13 C18 H18 118.8 . . ?
O4 C19 C25 111.14(11) . 3_665 ?
O4 C19 H19A 109.4 . . ?
C25 C19 H19A 109.4 3_665 . ?
O4 C19 H19B 109.4 . . ?
C25 C19 H19B 109.4 3_665 . ?
H19A C19 H19B 108.0 . . ?
O4 C20 C26 111.01(11) . 3_665 ?
O4 C20 H20A 109.4 . . ?
C26 C20 H20A 109.4 3_665 . ?
O4 C20 H20B 109.4 . . ?
C26 C20 H20B 109.4 3_665 . ?
H20A C20 H20B 108.0 . . ?
O5 C21 C23 111.27(10) . 4_575 ?
O5 C21 H21A 109.4 . . ?
C23 C21 H21A 109.4 4_575 . ?
O5 C21 H21B 109.4 . . ?
C23 C21 H21B 109.4 4_575 . ?
H21A C21 H21B 108.0 . . ?
O5 C22 C24 109.75(11) . 4_575 ?
O5 C22 H22A 109.7 . . ?
C24 C22 H22A 109.7 4_575 . ?
O5 C22 H22B 109.7 . . ?
C24 C22 H22B 109.7 4_575 . ?
H22A C22 H22B 108.2 . . ?
O6 C23 C21 111.62(11) . 4_576 ?
O6 C23 H23A 109.3 . . ?
C21 C23 H23A 109.3 4_576 . ?
O6 C23 H23B 109.3 . . ?
C21 C23 H23B 109.3 4_576 . ?
H23A C23 H23B 108.0 . . ?
O6 C24 C22 109.91(10) . 4_576 ?
O6 C24 H24A 109.7 . . ?
C22 C24 H24A 109.7 4_576 . ?
O6 C24 H24B 109.7 . . ?
C22 C24 H24B 109.7 4_576 . ?
H24A C24 H24B 108.2 . . ?
O7 C25 C19 110.03(10) . 3_665 ?
O7 C25 H25A 109.7 . . ?
C19 C25 H25A 109.7 3_665 . ?
O7 C25 H25B 109.7 . . ?
C19 C25 H25B 109.7 3_665 . ?
H25A C25 H25B 108.2 . . ?
O7 C26 C20 110.17(11) . 3_665 ?
O7 C26 H26A 109.6 . . ?
C20 C26 H26A 109.6 3_665 . ?
O7 C26 H26B 109.6 . . ?
C20 C26 H26B 109.6 3_665 . ?
H26A C26 H26B 108.1 . . ?

loop_
_geom_bond_atom_site_label_1
_geom_bond_atom_site_label_2
_geom_bond_distance
_geom_bond_site_symmetry_2
_geom_bond_publ_flag
K1 O1 2.6395(8) . ?
K1 O3 2.6492(8) . ?
K1 O5 2.7053(8) . ?
K1 O4 2.7247(9) . ?
K1 F2 2.7385(7) 1_554 ?
K1 O2 2.8433(7) 3_565 ?
K1 C7 3.2493(9) 3_565 ?
K1 C8 3.3275(10) 3_565 ?
K1 K2 3.9968(3) 3_565 ?
K2 O2 2.5997(7) 3_565 ?
K2 O1 2.6435(8) . ?
K2 O6 2.7021(8) . ?
K2 O3 2.7552(8) 3_565 ?
K2 O2 2.8433(8) . ?
K2 C13 3.4839(10) 3_565 ?
K2 K3 3.6978(3) 3_565 ?
K2 K2 3.7881(4) 3_565 ?
K2 K1 3.9968(3) 3_565 ?
K3 O1 2.6388(8) . ?
K3 O3 2.6565(8) . ?
K3 O7 2.7656(9) . ?
K3 F3 2.7948(7) 4_566 ?
K3 O2 2.8602(7) . ?
K3 K2 3.6978(3) 3_565 ?
F1 C4 1.3689(15) . ?
F2 C10 1.3705(12) . ?
F2 K1 2.7385(7) 1_556 ?
F3 C16 1.3805(11) . ?
F3 K3 2.7948(7) 4_565 ?
O1 C1 1.3050(12) . ?
O2 C7 1.3102(11) . ?
O2 K2 2.5997(7) 3_565 ?
O2 K1 2.8433(7) 3_565 ?
O3 C13 1.3086(12) . ?
O3 K2 2.7552(8) 3_565 ?
O4 C20 1.4210(16) . ?
O4 C19 1.4304(16) . ?
O5 C22 1.4201(17) . ?
O5 C21 1.4297(15) . ?
O6 C23 1.4094(15) . ?
O6 C24 1.4282(15) . ?
O7 C26 1.4234(15) . ?
O7 C25 1.4300(16) . ?
C1 C2 1.4072(15) . ?
C1 C6 1.4103(15) . ?
C2 C3 1.3922(17) . ?
C2 H2 0.9500 . ?
C3 C4 1.368(2) . ?
C3 H3 0.9500 . ?
C4 C5 1.360(2) . ?
C5 C6 1.3830(18) . ?
C5 H5 0.9500 . ?
C6 H6 0.9500 . ?
C7 C8 1.4121(14) . ?
C7 C12 1.4137(14) . ?
C7 K1 3.2493(9) 3_565 ?
C8 C9 1.3871(14) . ?
C8 K1 3.3275(10) 3_565 ?
C8 H8 0.9500 . ?
C9 C10 1.3694(17) . ?
C9 H9 0.9500 . ?
C10 C11 1.3707(17) . ?
C11 C12 1.3864(14) . ?
C11 H11 0.9500 . ?
C12 H12 0.9500 . ?
C13 C18 1.4087(14) . ?
C13 C14 1.4104(14) . ?
C13 K2 3.4839(10) 3_565 ?
C14 C15 1.3854(14) . ?
C14 H14 0.9500 . ?
C15 C16 1.3670(14) . ?
C15 H15 0.9500 . ?
C16 C17 1.3660(15) . ?
C17 C18 1.3885(16) . ?
C17 H17 0.9500 . ?
C18 H18 0.9500 . ?
C19 C25 1.4991(19) 3_665 ?
C19 H19A 0.9900 . ?
C19 H19B 0.9900 . ?
C20 C26 1.4981(19) 3_665 ?
C20 H20A 0.9900 . ?
C20 H20B 0.9900 . ?
C21 C23 1.4935(18) 4_575 ?
C21 H21A 0.9900 . ?
C21 H21B 0.9900 . ?
C22 C24 1.4976(18) 4_575 ?
C22 H22A 0.9900 . ?
C22 H22B 0.9900 . ?
C23 C21 1.4935(18) 4_576 ?
C23 H23A 0.9900 . ?
C23 H23B 0.9900 . ?
C24 C22 1.4976(18) 4_576 ?
C24 H24A 0.9900 . ?
C24 H24B 0.9900 . ?
C25 C19 1.4991(19) 3_665 ?
C25 H25A 0.9900 . ?
C25 H25B 0.9900 . ?
C26 C20 1.4981(19) 3_665 ?
C26 H26A 0.9900 . ?
C26 H26B 0.9900 . ?
